data_4105810
loop_
_publ_author_name
'Liban M. A. Saleh'
'Krishna Hassomal Birjkumar'
'Andrey V. Protchenko'
'Andrew D. Schwarz'
'Simon Aldridge'
'Cameron Jones'
'Nikolas Kaltsoyannis'
'Philip Mountford'

_publ_contact_author
;
 Prof P. Mountford           
 Chemistry Research Laboratory
 Mansfield Road
 Oxford
 OX1 3TA
 UK
;
_publ_contact_author_email Philip.Mountford@chem.ox.ac.uk
_publ_contact_author_fax '+44 1865 285141'
_publ_contact_author_phone '+44 1865 285140'
_publ_section_title
;
 Group 3 and Lanthanide Boryl Compounds: Syntheses, Structures, and
 Bonding Analyses of Sc-B, Y-B, and Lu-B \s-Coordinated NHC Analogues
;
_journal_name_full 'Journal of the American Chemical Society'
_journal_page_first 3836
_journal_page_last 3839
_journal_paper_doi 10.1021/ja2007092
_journal_volume 133
_journal_year 2011
_chemical_absolute_configuration ad
_chemical_formula_moiety 'C38 H66 B1 N2 O1 Sc1 Si2'
_chemical_formula_sum 'C38 H66 B N2 O Sc Si2'
_chemical_formula_weight 678.89
_chemical_name_systematic
;
Sc{BN2Ar2C2H2}(CH2SiMe3)2(THF)
;
_space_group_IT_number 7
_symmetry_cell_setting monoclinic
_symmetry_space_group_name_Hall 'P -2yac'
_symmetry_space_group_name_H-M 'P 1 n 1'
_atom_sites_solution_hydrogens geom
_atom_sites_solution_primary direct
_atom_sites_solution_secondary difmap
_cell_angle_alpha 90
_cell_angle_beta 102.091(2)
_cell_angle_gamma 90
_cell_formula_units_Z 2
_cell_length_a 11.4076(2)
_cell_length_b 15.0050(2)
_cell_length_c 12.8787(2)
_cell_measurement_reflns_used 14899
_cell_measurement_temperature 293
_cell_measurement_theta_max 30
_cell_measurement_theta_min 3
_cell_volume 2155.56(6)
_computing_cell_refinement 'CrysAlis RED, (Oxford Diffraction, 2002)'
_computing_data_collection 'Gemini, (Oxford Diffraction, 2006)'
_computing_data_reduction 'CrysAlis RED, (Oxford Diffraction, 2002)'
_computing_molecular_graphics 'CAMERON (Watkin et al., 1996)'
_computing_publication_material 'CRYSTALS (Betteridge et al., 2003)'
_computing_structure_refinement 'CRYSTALS (Betteridge et al., 2003)'
_computing_structure_solution 'SIR92 (Altomare et al., 1994)'
_diffrn_ambient_temperature 293
_diffrn_measured_fraction_theta_full 0.996
_diffrn_measured_fraction_theta_max 0.941
_diffrn_measurement_device Area
_diffrn_measurement_device_type 'Oxford Diffraction Gemini'
_diffrn_measurement_method \w
_diffrn_radiation_monochromator graphite
_diffrn_radiation_type 'Mo K\a'
_diffrn_radiation_wavelength 0.71073
_diffrn_reflns_av_R_equivalents 0.038
_diffrn_reflns_limit_h_max 16
_diffrn_reflns_limit_h_min -16
_diffrn_reflns_limit_k_max 20
_diffrn_reflns_limit_k_min -21
_diffrn_reflns_limit_l_max 18
_diffrn_reflns_limit_l_min -18
_diffrn_reflns_number 37023
_diffrn_reflns_theta_full 28.331
_diffrn_reflns_theta_max 30.464
_diffrn_reflns_theta_min 3.161
_diffrn_standards_number 0
_exptl_absorpt_coefficient_mu 0.254
_exptl_absorpt_correction_T_max 0.96
_exptl_absorpt_correction_T_min 0.89
_exptl_absorpt_correction_type multi-scan
_exptl_absorpt_process_details 'DENZO/SCALEPACK (Otwinowski & Minor, 1997)'
_exptl_crystal_colour colourless
_exptl_crystal_density_diffrn 1.046
_exptl_crystal_description block
_exptl_crystal_F_000 740
_exptl_crystal_size_max 0.150
_exptl_crystal_size_mid 0.100
_exptl_crystal_size_min 0.100
_refine_diff_density_max 0.45
_refine_diff_density_min -0.44
_refine_ls_abs_structure_details 'Flack (1983), 5032 Friedel-pairs'
_refine_ls_abs_structure_Flack 0.00(2)
_refine_ls_extinction_method none
_refine_ls_goodness_of_fit_ref 1.1107
_refine_ls_hydrogen_treatment constr
_refine_ls_matrix_type full
_refine_ls_number_parameters 443
_refine_ls_number_reflns 7844
_refine_ls_number_restraints 111
_refine_ls_R_factor_all 0.0714
_refine_ls_R_factor_gt 0.0518
_refine_ls_shift/su_max 0.0012592
_refine_ls_shift/su_mean 0.0000655
_refine_ls_structure_factor_coef F
_refine_ls_weighting_details
;
 Method, part 1, Chebychev polynomial, (Watkin, 1994, Prince, 1982) 
 [weight] = 1.0/[A~0~*T~0~(x)+A~1~*T~1~(x) ... +A~n-1~]*T~n-1~(x)] 
 where A~i~ are the Chebychev coefficients listed below and x= Fcalc/Fmax 
 Method = Robust Weighting (Prince, 1982) 
 W = [weight] * [1-(deltaF/6*sigmaF)^2^]^2^ 
 A~i~ are: 
 11.1 -4.55 9.99 
;
_refine_ls_weighting_scheme calc
_refine_ls_wR_factor_all 0.0625
_refine_ls_wR_factor_gt 0.0531
_refine_ls_wR_factor_ref 0.0510
_reflns_limit_h_max 16
_reflns_limit_h_min -16
_reflns_limit_k_max 21
_reflns_limit_k_min 0
_reflns_limit_l_max 18
_reflns_limit_l_min -18
_reflns_number_gt 8972
_reflns_number_total 11647
_reflns_threshold_expression I>2.0\s(I)
_oxford_diffrn_Wilson_B_factor 2.63
_oxford_diffrn_Wilson_scale 0.26
_oxford_refine_ls_r_factor_ref 0.0455
_oxford_refine_ls_scale 2.272(3)
_oxford_reflns_number_all 11627
_oxford_reflns_threshold_expression_ref I>3.0\s(I)
_cod_data_source_file ja2007092_si_002_1.cif
_cod_data_source_block COMPOUND_2
_cod_original_cell_volume 2155.55(7)
_cod_original_sg_symbol_H-M 'P 1 n 1 '
_cod_original_formula_sum 'C38 H66 B1 N2 O1 Sc1 Si2'
_cod_database_code 4105810

loop_
_symmetry_equiv_pos_as_xyz
x,y,z
x+1/2,-y,z+1/2

loop_
_atom_site_label
_atom_site_type_symbol
_atom_site_fract_x
_atom_site_fract_y
_atom_site_fract_z
_atom_site_U_iso_or_equiv
_atom_site_occupancy
_atom_site_adp_type
_atom_site_refinement_flags_posn
_atom_site_refinement_flags_adp
_atom_site_disorder_assembly
_atom_site_disorder_group
Sc1 Sc 0.37844(7) 0.78079(3) 0.30316(6) 0.0288 1.0000 Uani . . . .
B1 B 0.5017(2) 0.67602(15) 0.23073(19) 0.0241 1.0000 Uani . . . .
N1 N 0.48166(16) 0.58468(12) 0.19257(15) 0.0260 1.0000 Uani . . . .
N2 N 0.62850(16) 0.68694(12) 0.23158(15) 0.0256 1.0000 Uani . . . .
O1 O 0.19388(16) 0.76162(13) 0.23738(16) 0.0416 1.0000 Uani . U . .
Si1 Si 0.30820(9) 0.77789(5) 0.56264(7) 0.0398 1.0000 Uani . . . .
Si2 Si 0.42073(12) 1.02415(9) 0.31187(13) 0.0512 0.7500 Uani D . 1 1
Si21 Si 0.4657(3) 1.0209(2) 0.3167(3) 0.0523 0.2500 Uani D . 1 2
C1 C 0.5877(2) 0.54748(15) 0.1743(2) 0.0331 1.0000 Uani . . . .
C2 C 0.6754(2) 0.60828(16) 0.1981(2) 0.0341 1.0000 Uani . . . .
C3 C 0.3676(2) 0.54316(14) 0.15164(18) 0.0281 1.0000 Uani . . . .
C4 C 0.3175(2) 0.48588(15) 0.2156(2) 0.0333 1.0000 Uani . . . .
C5 C 0.2047(2) 0.44893(17) 0.1721(2) 0.0430 1.0000 Uani . . . .
C6 C 0.1468(2) 0.46724(19) 0.0693(2) 0.0490 1.0000 Uani . . . .
C7 C 0.1986(3) 0.52297(19) 0.0071(2) 0.0472 1.0000 Uani . . . .
C8 C 0.3106(2) 0.56234(17) 0.0471(2) 0.0381 1.0000 Uani . . . .
C9 C 0.3830(3) 0.45987(18) 0.32572(19) 0.0404 1.0000 Uani . . . .
C10 C 0.3077(4) 0.4741(3) 0.4094(3) 0.0668 1.0000 Uani . . . .
C11 C 0.4252(4) 0.3643(2) 0.3283(3) 0.0669 1.0000 Uani . . . .
C12 C 0.3658(3) 0.62359(19) -0.0238(2) 0.0440 1.0000 Uani . . . .
C13 C 0.2900(4) 0.7054(3) -0.0567(4) 0.0727 1.0000 Uani . . . .
C14 C 0.3934(4) 0.5749(3) -0.1186(3) 0.0738 1.0000 Uani . . . .
C15 C 0.6994(2) 0.76663(14) 0.24908(19) 0.0291 1.0000 Uani . . . .
C16 C 0.7708(2) 0.78424(16) 0.34929(19) 0.0328 1.0000 Uani . . . .
C17 C 0.8415(2) 0.86128(19) 0.3625(2) 0.0423 1.0000 Uani . . . .
C18 C 0.8388(3) 0.91997(19) 0.2788(2) 0.0466 1.0000 Uani . . . .
C19 C 0.7648(3) 0.90370(17) 0.1823(2) 0.0413 1.0000 Uani . . . .
C20 C 0.6939(2) 0.82746(15) 0.16420(19) 0.0311 1.0000 Uani . . . .
C21 C 0.7742(2) 0.72249(18) 0.4435(2) 0.0402 1.0000 Uani . . . .
C22 C 0.7554(4) 0.7729(3) 0.5407(3) 0.0634 1.0000 Uani . . . .
C23 C 0.8920(3) 0.6714(3) 0.4688(4) 0.0722 1.0000 Uani . . . .
C24 C 0.6107(2) 0.81140(18) 0.0570(2) 0.0378 1.0000 Uani . . . .
C25 C 0.5621(3) 0.8963(2) -0.0001(2) 0.0485 1.0000 Uani . . . .
C26 C 0.6714(3) 0.7549(2) -0.0149(2) 0.0562 1.0000 Uani . . . .
C27 C 0.1311(3) 0.6789(2) 0.2492(3) 0.0694 1.0000 Uani D U . .
C28 C 0.0076(3) 0.6940(4) 0.1854(4) 0.0929 1.0000 Uani D U . .
C30 C 0.1136(3) 0.8234(3) 0.1718(3) 0.0676 1.0000 Uani D U . .
C29 C 0.0171(4) 0.7668(4) 0.1102(4) 0.1062 1.0000 Uani D U . .
C31 C 0.4064(3) 0.7485(3) 0.4709(3) 0.0581 1.0000 Uani . . . .
C32 C 0.2300(3) 0.6782(3) 0.6016(3) 0.0646 1.0000 Uani . . . .
C33 C 0.1892(3) 0.8580(2) 0.4972(3) 0.0564 1.0000 Uani . . . .
C34 C 0.3930(4) 0.8338(3) 0.6849(3) 0.0727 1.0000 Uani . . . .
C36 C 0.2627(4) 1.0641(2) 0.2722(3) 0.0544 0.7500 Uani D . 1 1
C361 C 0.3235(7) 1.0780(5) 0.3307(7) 0.0524 0.2500 Uani D . 1 2
C37 C 0.4649(3) 1.0233(2) 0.4605(3) 0.0579 0.7500 Uani D . 1 1
C371 C 0.5643(8) 1.0103(5) 0.4499(7) 0.0541 0.2500 Uani D . 1 2
C38 C 0.5216(3) 1.1061(2) 0.2629(3) 0.0559 0.7500 Uani D . 1 1
C381 C 0.5471(9) 1.0945(5) 0.2340(7) 0.0523 0.2500 Uani D . 1 2
C35 C 0.4292(3) 0.91276(17) 0.2584(2) 0.0517 1.0000 Uani D . . .
H11 H 0.5964 0.4886 0.1497 0.0420 1.0000 Uiso R . . .
H21 H 0.7562 0.5999 0.1919 0.0445 1.0000 Uiso R . . .
H51 H 0.1678 0.4101 0.2139 0.0537 1.0000 Uiso R . . .
H61 H 0.0703 0.4421 0.0412 0.0612 1.0000 Uiso R . . .
H71 H 0.1591 0.5344 -0.0642 0.0600 1.0000 Uiso R . . .
H91 H 0.4515 0.4972 0.3443 0.0519 1.0000 Uiso R . . .
H101 H 0.3526 0.4569 0.4772 0.0822 1.0000 Uiso R . . .
H102 H 0.2858 0.5351 0.4112 0.0822 1.0000 Uiso R . . .
H103 H 0.2375 0.4385 0.3917 0.0822 1.0000 Uiso R . . .
H111 H 0.4664 0.3489 0.3980 0.0838 1.0000 Uiso R . . .
H112 H 0.4779 0.3583 0.2805 0.0838 1.0000 Uiso R . . .
H113 H 0.3584 0.3257 0.3070 0.0838 1.0000 Uiso R . . .
H121 H 0.4405 0.6432 0.0171 0.0532 1.0000 Uiso R . . .
H131 H 0.3280 0.7418 -0.1002 0.0927 1.0000 Uiso R . . .
H132 H 0.2817 0.7378 0.0047 0.0927 1.0000 Uiso R . . .
H133 H 0.2130 0.6882 -0.0954 0.0927 1.0000 Uiso R . . .
H141 H 0.4277 0.6147 -0.1614 0.0942 1.0000 Uiso R . . .
H142 H 0.4480 0.5278 -0.0947 0.0942 1.0000 Uiso R . . .
H143 H 0.3210 0.5511 -0.1592 0.0942 1.0000 Uiso R . . .
H171 H 0.8924 0.8731 0.4294 0.0540 1.0000 Uiso R . . .
H181 H 0.8879 0.9717 0.2892 0.0555 1.0000 Uiso R . . .
H191 H 0.7626 0.9452 0.1262 0.0509 1.0000 Uiso R . . .
H211 H 0.7109 0.6805 0.4249 0.0482 1.0000 Uiso R . . .
H221 H 0.7582 0.7328 0.5982 0.0839 1.0000 Uiso R . . .
H222 H 0.8168 0.8163 0.5594 0.0839 1.0000 Uiso R . . .
H223 H 0.6795 0.8016 0.5251 0.0839 1.0000 Uiso R . . .
H231 H 0.8921 0.6330 0.5275 0.0931 1.0000 Uiso R . . .
H232 H 0.9566 0.7124 0.4863 0.0931 1.0000 Uiso R . . .
H233 H 0.9010 0.6370 0.4091 0.0931 1.0000 Uiso R . . .
H241 H 0.5442 0.7784 0.0700 0.0470 1.0000 Uiso R . . .
H251 H 0.5108 0.8820 -0.0661 0.0625 1.0000 Uiso R . . .
H252 H 0.6267 0.9321 -0.0123 0.0625 1.0000 Uiso R . . .
H253 H 0.5182 0.9282 0.0428 0.0625 1.0000 Uiso R . . .
H261 H 0.6175 0.7458 -0.0810 0.0698 1.0000 Uiso R . . .
H262 H 0.7411 0.7847 -0.0264 0.0698 1.0000 Uiso R . . .
H263 H 0.6934 0.6990 0.0181 0.0698 1.0000 Uiso R . . .
H271 H 0.1308 0.6680 0.3218 0.0816 1.0000 Uiso R . . .
H272 H 0.1680 0.6302 0.2213 0.0816 1.0000 Uiso R . . .
H281 H -0.0440 0.7111 0.2310 0.0924 1.0000 Uiso R . . .
H282 H -0.0224 0.6415 0.1481 0.0924 1.0000 Uiso R . . .
H301 H 0.0813 0.8639 0.2152 0.0826 1.0000 Uiso R . . .
H302 H 0.1538 0.8558 0.1263 0.0826 1.0000 Uiso R . . .
H291 H -0.0565 0.7981 0.0902 0.0956 1.0000 Uiso R . . .
H292 H 0.0402 0.7442 0.0485 0.0956 1.0000 Uiso R . . .
H321 H 0.1798 0.6965 0.6479 0.0814 1.0000 Uiso R . . .
H322 H 0.2877 0.6368 0.6372 0.0814 1.0000 Uiso R . . .
H323 H 0.1828 0.6509 0.5404 0.0814 1.0000 Uiso R . . .
H331 H 0.1397 0.8728 0.5455 0.0698 1.0000 Uiso R . . .
H332 H 0.2253 0.9106 0.4773 0.0698 1.0000 Uiso R . . .
H333 H 0.1419 0.8310 0.4358 0.0698 1.0000 Uiso R . . .
H341 H 0.3397 0.8491 0.7297 0.0919 1.0000 Uiso R . . .
H342 H 0.4298 0.8863 0.6655 0.0919 1.0000 Uiso R . . .
H343 H 0.4529 0.7945 0.7215 0.0919 1.0000 Uiso R . . .
H3701 H 0.4587 1.0818 0.4871 0.0704 0.7500 Uiso R . 1 1
H3702 H 0.5452 1.0030 0.4815 0.0704 0.7500 Uiso R . 1 1
H3703 H 0.4132 0.9844 0.4882 0.0704 0.7500 Uiso R . 1 1
H3711 H 0.5815 1.0678 0.4802 0.0676 0.2500 Uiso R . 1 2
H3712 H 0.6370 0.9816 0.4444 0.0676 0.2500 Uiso R . 1 2
H3713 H 0.5243 0.9759 0.4938 0.0676 0.2500 Uiso R . 1 2
H3611 H 0.3418 1.1350 0.3619 0.0672 0.2500 Uiso R . 1 2
H3612 H 0.2732 1.0846 0.2624 0.0672 0.2500 Uiso R . 1 2
H3613 H 0.2835 1.0433 0.3744 0.0672 0.2500 Uiso R . 1 2
H3601 H 0.2572 1.1223 0.3000 0.0687 0.7500 Uiso R . 1 1
H3602 H 0.2394 1.0658 0.1970 0.0687 0.7500 Uiso R . 1 1
H3603 H 0.2112 1.0250 0.2997 0.0687 0.7500 Uiso R . 1 1
H3801 H 0.5125 1.1629 0.2929 0.0695 0.7500 Uiso R . 1 1
H3802 H 0.6028 1.0876 0.2834 0.0695 0.7500 Uiso R . 1 1
H3803 H 0.4996 1.1099 0.1877 0.0695 0.7500 Uiso R . 1 1
H3811 H 0.5629 1.1505 0.2684 0.0671 0.2500 Uiso R . 1 2
H3812 H 0.6207 1.0674 0.2278 0.0671 0.2500 Uiso R . 1 2
H3813 H 0.4984 1.1029 0.1652 0.0671 0.2500 Uiso R . 1 2
H311 H 0.4826 0.7727 0.5021 0.0728 1.0000 Uiso R . . .
H312 H 0.4105 0.6853 0.4734 0.0728 1.0000 Uiso R . . .
H351 H 0.5127 0.9062 0.2613 0.0670 1.0000 Uiso R . . .
H352 H 0.3881 0.9182 0.1865 0.0670 1.0000 Uiso R . . .

loop_
_atom_site_aniso_label
_atom_site_aniso_U_11
_atom_site_aniso_U_22
_atom_site_aniso_U_33
_atom_site_aniso_U_23
_atom_site_aniso_U_13
_atom_site_aniso_U_12
Sc1 0.02552(18) 0.02776(19) 0.0335(2) -0.0030(2) 0.00681(15) 0.0012(2)
B1 0.0236(10) 0.0245(11) 0.0231(11) -0.0037(9) 0.0028(8) -0.0039(9)
N1 0.0239(8) 0.0248(9) 0.0273(9) -0.0011(7) 0.0007(7) -0.0012(7)
N2 0.0227(8) 0.0241(8) 0.0293(9) 0.0002(7) 0.0042(7) 0.0002(7)
O1 0.0278(8) 0.0490(11) 0.0459(10) 0.0004(8) 0.0025(7) 0.0038(7)
Si1 0.0496(4) 0.0432(4) 0.0265(3) 0.0013(3) 0.0081(3) 0.0004(3)
Si2 0.0613(7) 0.0325(4) 0.0657(6) -0.0010(4) 0.0268(6) 0.0001(5)
Si21 0.0681(14) 0.0318(9) 0.0644(11) -0.0051(9) 0.0309(11) 0.0013(11)
C1 0.0313(10) 0.0258(10) 0.0424(13) -0.0067(9) 0.0082(9) 0.0040(9)
C2 0.0261(11) 0.0316(11) 0.0446(13) -0.0023(9) 0.0073(10) 0.0061(8)
C3 0.0277(10) 0.0228(9) 0.0310(11) -0.0017(8) -0.0004(8) -0.0017(8)
C4 0.0304(11) 0.0270(10) 0.0407(13) -0.0015(9) 0.0032(9) -0.0053(9)
C5 0.0396(13) 0.0326(12) 0.0547(16) 0.0013(11) 0.0049(11) -0.0097(10)
C6 0.0369(13) 0.0431(14) 0.0591(18) -0.0011(12) -0.0081(12) -0.0155(11)
C7 0.0429(14) 0.0469(15) 0.0421(15) 0.0019(12) -0.0134(11) -0.0101(12)
C8 0.0378(12) 0.0332(12) 0.0390(14) -0.0002(10) -0.0018(10) -0.0065(10)
C9 0.0416(12) 0.0404(13) 0.0346(14) 0.0079(10) -0.0028(11) -0.0124(11)
C10 0.086(3) 0.070(2) 0.0456(19) 0.0081(15) 0.0155(16) -0.0034(19)
C11 0.073(2) 0.057(2) 0.063(2) 0.0157(16) -0.0027(17) 0.0117(17)
C12 0.0475(14) 0.0467(14) 0.0326(12) 0.0037(11) -0.0036(10) -0.0128(12)
C13 0.069(2) 0.060(2) 0.085(3) 0.0304(19) 0.0073(19) -0.0044(17)
C14 0.105(3) 0.076(3) 0.0437(18) -0.0026(16) 0.0229(18) -0.029(2)
C15 0.0249(9) 0.0281(11) 0.0345(11) -0.0022(8) 0.0067(8) -0.0003(8)
C16 0.0310(10) 0.0323(11) 0.0328(11) -0.0042(10) 0.0014(8) -0.0049(9)
C17 0.0409(13) 0.0414(14) 0.0409(14) -0.0044(11) 0.0003(11) -0.0080(11)
C18 0.0476(14) 0.0360(13) 0.0537(16) -0.0012(11) 0.0053(12) -0.0183(11)
C19 0.0461(14) 0.0336(12) 0.0462(14) 0.0043(10) 0.0140(12) -0.0087(10)
C20 0.0302(11) 0.0299(11) 0.0344(11) -0.0003(9) 0.0097(9) -0.0025(9)
C21 0.0382(12) 0.0458(14) 0.0324(12) 0.0030(11) -0.0020(9) -0.0111(11)
C22 0.076(2) 0.074(2) 0.0384(15) 0.0042(15) 0.0083(14) -0.0208(18)
C23 0.064(2) 0.067(2) 0.082(3) 0.033(2) 0.0067(18) 0.0087(18)
C24 0.0407(13) 0.0375(12) 0.0350(12) 0.0069(10) 0.0072(10) -0.0049(10)
C25 0.0606(17) 0.0491(16) 0.0341(13) 0.0055(11) 0.0059(12) 0.0034(13)
C26 0.072(2) 0.0541(16) 0.0397(15) -0.0071(13) 0.0045(14) 0.0090(15)
C27 0.0518(18) 0.0527(19) 0.105(3) -0.0017(19) 0.0183(18) -0.0142(15)
C28 0.047(2) 0.130(4) 0.102(3) -0.036(3) 0.018(2) -0.033(2)
C30 0.0394(15) 0.090(3) 0.066(2) 0.0187(19) -0.0047(14) 0.0155(16)
C29 0.055(2) 0.164(5) 0.086(3) -0.023(3) -0.017(2) 0.004(3)
C31 0.0501(16) 0.081(2) 0.0430(16) 0.0042(15) 0.0082(13) 0.0233(15)
C32 0.067(2) 0.064(2) 0.058(2) 0.0156(17) 0.0010(16) -0.0125(17)
C33 0.0637(19) 0.0569(18) 0.0539(18) 0.0058(14) 0.0243(15) 0.0189(15)
C34 0.092(3) 0.075(2) 0.0462(18) -0.0116(17) 0.0028(17) -0.018(2)
C36 0.0626(11) 0.0379(9) 0.0679(11) -0.0010(9) 0.0252(10) 0.0033(10)
C361 0.0683(17) 0.0317(13) 0.0647(15) -0.0058(13) 0.0310(15) 0.0012(14)
C37 0.0673(11) 0.0397(10) 0.0697(11) -0.0039(9) 0.0212(10) -0.0015(10)
C371 0.0699(17) 0.0334(13) 0.0656(15) -0.0048(13) 0.0295(15) 0.0007(14)
C38 0.0650(12) 0.0361(10) 0.0717(11) -0.0002(9) 0.0258(10) -0.0010(10)
C381 0.0683(17) 0.0327(14) 0.0639(15) -0.0057(13) 0.0319(15) 0.0021(15)
C35 0.0640(11) 0.0323(7) 0.0659(9) -0.0037(7) 0.0299(9) 0.0006(8)

loop_
_atom_type_symbol
_atom_type_scat_dispersion_real
_atom_type_scat_dispersion_imag
_atom_type_scat_Cromer_Mann_a1
_atom_type_scat_Cromer_Mann_b1
_atom_type_scat_Cromer_Mann_a2
_atom_type_scat_Cromer_Mann_b2
_atom_type_scat_Cromer_Mann_a3
_atom_type_scat_Cromer_Mann_b3
_atom_type_scat_Cromer_Mann_a4
_atom_type_scat_Cromer_Mann_b4
_atom_type_scat_Cromer_Mann_c
_atom_type_scat_source
C 0.0033 0.0016 2.3100 20.8439 1.0200 10.2075 1.5886 0.5687 0.8650 51.6512 0.2156 'International Tables Vol C 4.2.6.8 and 6.1.1.4'
H 0.0000 0.0000 0.4930 10.5109 0.3229 26.1257 0.1402 3.1424 0.0408 57.7998 0.0030 'International Tables Vol C 4.2.6.8 and 6.1.1.4'
B 0.0013 0.0007 2.0545 23.2185 1.3326 1.0210 1.0979 60.3498 0.7068 0.1403 -0.1932 'International Tables Vol C 4.2.6.8 and 6.1.1.4'
N 0.0061 0.0033 12.2126 0.0057 3.1322 9.8933 2.0125 28.9975 1.1663 0.5826 -11.5290 'International Tables Vol C 4.2.6.8 and 6.1.1.4'
O 0.0106 0.0060 3.0485 13.2771 2.2868 5.7011 1.5463 0.3239 0.8670 32.9089 0.2508 'International Tables Vol C 4.2.6.8 and 6.1.1.4'
Si 0.0817 0.0704 6.2915 2.4386 3.0353 32.3337 1.9891 0.6785 1.5410 81.6937 1.1407 'International Tables Vol C 4.2.6.8 and 6.1.1.4'
Sc 0.2519 0.3716 9.1890 9.0213 7.3679 0.5729 1.6409 136.1080 1.4680 51.3531 1.3329 'International Tables Vol C 4.2.6.8 and 6.1.1.4'

loop_
_geom_angle_atom_site_label_1
_geom_angle_atom_site_label_2
_geom_angle_atom_site_label_3
_geom_angle
_geom_angle_publ_flag
B1 Sc1 O1 111.49(8) yes
B1 Sc1 C31 105.21(10) yes
O1 Sc1 C31 107.10(11) yes
B1 Sc1 C35 106.30(9) yes
O1 Sc1 C35 108.39(9) yes
C31 Sc1 C35 118.35(14) yes
Sc1 B1 N1 132.65(15) yes
Sc1 B1 N2 125.51(15) yes
N1 B1 N2 101.18(18) yes
B1 N1 C1 110.66(17) yes
B1 N1 C3 126.59(18) yes
C1 N1 C3 120.92(18) yes
B1 N2 C2 110.28(18) yes
B1 N2 C15 128.50(18) yes
C2 N2 C15 120.76(17) yes
Sc1 O1 C27 122.91(17) yes
Sc1 O1 C30 127.00(18) yes
C27 O1 C30 110.0(2) yes
C31 Si1 C32 111.73(19) yes
C31 Si1 C33 110.15(14) yes
C32 Si1 C33 107.06(17) yes
C31 Si1 C34 111.79(19) yes
C32 Si1 C34 109.07(18) yes
C33 Si1 C34 106.81(19) yes
C36 Si2 C37 108.60(9) yes
C36 Si2 C38 108.76(8) yes
C37 Si2 C38 107.12(9) yes
C36 Si2 C35 108.48(8) yes
C37 Si2 C35 110.84(8) yes
C38 Si2 C35 112.94(8) yes
C361 Si21 C371 108.64(9) yes
C361 Si21 C381 108.80(9) yes
C371 Si21 C381 107.21(9) yes
C361 Si21 C35 108.80(9) yes
C371 Si21 C35 110.57(9) yes
C381 Si21 C35 112.73(9) yes
N1 C1 C2 108.70(19) yes
N1 C1 H11 125.6 no
C2 C1 H11 125.7 no
N2 C2 C1 109.18(19) yes
N2 C2 H21 125.3 no
C1 C2 H21 125.5 no
N1 C3 C4 120.1(2) yes
N1 C3 C8 117.8(2) yes
C4 C3 C8 122.1(2) yes
C3 C4 C5 117.5(2) yes
C3 C4 C9 122.1(2) yes
C5 C4 C9 120.3(2) yes
C4 C5 C6 121.3(3) yes
C4 C5 H51 119.6 no
C6 C5 H51 119.1 no
C5 C6 C7 120.2(2) yes
C5 C6 H61 120.3 no
C7 C6 H61 119.4 no
C6 C7 C8 120.7(2) yes
C6 C7 H71 119.9 no
C8 C7 H71 119.4 no
C7 C8 C3 118.1(2) yes
C7 C8 C12 119.5(2) yes
C3 C8 C12 122.4(2) yes
C4 C9 C10 112.8(2) yes
C4 C9 C11 111.0(2) yes
C10 C9 C11 109.9(3) yes
C4 C9 H91 107.7 no
C10 C9 H91 107.1 no
C11 C9 H91 108.2 no
C9 C10 H101 109.6 no
C9 C10 H102 110.0 no
H101 C10 H102 109.5 no
C9 C10 H103 108.8 no
H101 C10 H103 109.5 no
H102 C10 H103 109.5 no
C9 C11 H111 110.1 no
C9 C11 H112 108.5 no
H111 C11 H112 109.5 no
C9 C11 H113 109.8 no
H111 C11 H113 109.5 no
H112 C11 H113 109.5 no
C8 C12 C13 112.0(3) yes
C8 C12 C14 112.0(3) yes
C13 C12 C14 111.7(3) yes
C8 C12 H121 106.8 no
C13 C12 H121 107.4 no
C14 C12 H121 106.4 no
C12 C13 H131 109.1 no
C12 C13 H132 109.5 no
H131 C13 H132 109.5 no
C12 C13 H133 109.8 no
H131 C13 H133 109.5 no
H132 C13 H133 109.5 no
C12 C14 H141 110.3 no
C12 C14 H142 109.3 no
H141 C14 H142 109.5 no
C12 C14 H143 108.8 no
H141 C14 H143 109.5 no
H142 C14 H143 109.5 no
N2 C15 C16 120.1(2) yes
N2 C15 C20 118.9(2) yes
C16 C15 C20 120.9(2) yes
C15 C16 C17 118.5(2) yes
C15 C16 C21 122.2(2) yes
C17 C16 C21 119.3(2) yes
C16 C17 C18 120.8(2) yes
C16 C17 H171 119.5 no
C18 C17 H171 119.7 no
C17 C18 C19 120.0(2) yes
C17 C18 H181 119.5 no
C19 C18 H181 120.5 no
C18 C19 C20 121.6(2) yes
C18 C19 H191 119.1 no
C20 C19 H191 119.3 no
C15 C20 C19 118.1(2) yes
C15 C20 C24 121.1(2) yes
C19 C20 C24 120.8(2) yes
C16 C21 C22 111.7(2) yes
C16 C21 C23 110.6(2) yes
C22 C21 C23 110.2(3) yes
C16 C21 H211 108.2 no
C22 C21 H211 107.9 no
C23 C21 H211 108.1 no
C21 C22 H221 109.9 no
C21 C22 H222 109.1 no
H221 C22 H222 109.5 no
C21 C22 H223 109.4 no
H221 C22 H223 109.5 no
H222 C22 H223 109.5 no
C21 C23 H231 109.2 no
C21 C23 H232 109.3 no
H231 C23 H232 109.5 no
C21 C23 H233 109.9 no
H231 C23 H233 109.5 no
H232 C23 H233 109.5 no
C20 C24 C25 113.7(2) yes
C20 C24 C26 111.3(2) yes
C25 C24 C26 109.8(2) yes
C20 C24 H241 107.0 no
C25 C24 H241 107.5 no
C26 C24 H241 107.4 no
C24 C25 H251 109.7 no
C24 C25 H252 109.7 no
H251 C25 H252 109.5 no
C24 C25 H253 108.9 no
H251 C25 H253 109.5 no
H252 C25 H253 109.5 no
C24 C26 H261 109.5 no
C24 C26 H262 109.6 no
H261 C26 H262 109.5 no
C24 C26 H263 109.3 no
H261 C26 H263 109.5 no
H262 C26 H263 109.5 no
O1 C27 C28 103.9(3) yes
O1 C27 H271 110.6 no
C28 C27 H271 111.8 no
O1 C27 H272 110.4 no
C28 C27 H272 110.6 no
H271 C27 H272 109.5 no
C27 C28 C29 106.5(3) yes
C27 C28 H281 109.7 no
C29 C28 H281 110.2 no
C27 C28 H282 110.5 no
C29 C28 H282 110.4 no
H281 C28 H282 109.5 no
O1 C30 C29 104.7(3) yes
O1 C30 H301 110.0 no
C29 C30 H301 110.2 no
O1 C30 H302 111.1 no
C29 C30 H302 111.2 no
H301 C30 H302 109.5 no
C30 C29 C28 102.7(4) yes
C30 C29 H291 112.1 no
C28 C29 H291 111.2 no
C30 C29 H292 110.3 no
C28 C29 H292 110.9 no
H291 C29 H292 109.5 no
Sc1 C31 Si1 127.02(16) yes
Sc1 C31 H311 105.4 no
Si1 C31 H311 105.2 no
Sc1 C31 H312 104.7 no
Si1 C31 H312 104.4 no
H311 C31 H312 109.5 no
Si1 C32 H321 108.9 no
Si1 C32 H322 109.4 no
H321 C32 H322 109.5 no
Si1 C32 H323 110.1 no
H321 C32 H323 109.5 no
H322 C32 H323 109.5 no
Si1 C33 H331 109.2 no
Si1 C33 H332 109.9 no
H331 C33 H332 109.5 no
Si1 C33 H333 109.4 no
H331 C33 H333 109.5 no
H332 C33 H333 109.5 no
Si1 C34 H341 109.7 no
Si1 C34 H342 109.4 no
H341 C34 H342 109.5 no
Si1 C34 H343 109.3 no
H341 C34 H343 109.5 no
H342 C34 H343 109.5 no
Si2 C36 H3601 109.1 no
Si2 C36 H3602 109.6 no
H3601 C36 H3602 109.5 no
Si2 C36 H3603 109.7 no
H3601 C36 H3603 109.5 no
H3602 C36 H3603 109.5 no
Si21 C361 H3611 109.5 no
Si21 C361 H3612 109.0 no
H3611 C361 H3612 109.5 no
Si21 C361 H3613 109.9 no
H3611 C361 H3613 109.5 no
H3612 C361 H3613 109.5 no
Si2 C37 H3701 109.7 no
Si2 C37 H3702 109.3 no
H3701 C37 H3702 109.5 no
Si2 C37 H3703 109.4 no
H3701 C37 H3703 109.5 no
H3702 C37 H3703 109.5 no
Si21 C371 H3711 109.6 no
Si21 C371 H3712 109.9 no
H3711 C371 H3712 109.5 no
Si21 C371 H3713 108.9 no
H3711 C371 H3713 109.5 no
H3712 C371 H3713 109.5 no
Si2 C38 H3801 108.9 no
Si2 C38 H3802 110.2 no
H3801 C38 H3802 109.5 no
Si2 C38 H3803 109.3 no
H3801 C38 H3803 109.5 no
H3802 C38 H3803 109.5 no
Si21 C381 H3811 108.5 no
Si21 C381 H3812 110.0 no
H3811 C381 H3812 109.5 no
Si21 C381 H3813 109.9 no
H3811 C381 H3813 109.5 no
H3812 C381 H3813 109.5 no
Sc1 C35 Si2 134.33(13) yes
Sc1 C35 H351 102.4 no
Si2 C35 H351 102.3 no
Sc1 C35 H352 103.4 no
Si2 C35 H352 103.6 no
H351 C35 H352 109.5 no
Sc1 C35 Si21 139.64(19) yes
Sc1 C35 H351 102.4 no
Si21 C35 H351 86.3 no
Sc1 C35 H352 103.4 no
Si21 C35 H352 110.6 no
H351 C35 H352 109.5 no

loop_
_geom_bond_atom_site_label_1
_geom_bond_atom_site_label_2
_geom_bond_distance
_geom_bond_publ_flag
Sc1 B1 2.422(2) yes
Sc1 O1 2.1180(17) yes
Sc1 C31 2.171(3) yes
Sc1 C35 2.174(2) yes
B1 N1 1.458(3) yes
B1 N2 1.454(3) yes
N1 C1 1.396(3) yes
N1 C3 1.440(3) yes
N2 C2 1.401(3) yes
N2 C15 1.435(3) yes
O1 C27 1.458(4) yes
O1 C30 1.445(4) yes
Si1 C31 1.844(3) yes
Si1 C32 1.863(4) yes
Si1 C33 1.877(3) yes
Si1 C34 1.866(3) yes
Si2 C36 1.867(4) yes
Si2 C37 1.875(4) yes
Si2 C38 1.881(4) yes
Si2 C35 1.818(3) yes
Si21 C361 1.876(8) yes
Si21 C371 1.851(8) yes
Si21 C381 1.905(8) yes
Si21 C35 1.800(4) yes
C1 C2 1.342(3) yes
C1 H11 0.950 no
C2 H21 0.950 no
C3 C4 1.393(3) yes
C3 C8 1.397(3) yes
C4 C5 1.406(3) yes
C4 C9 1.509(3) yes
C5 C6 1.377(4) yes
C5 H51 0.950 no
C6 C7 1.375(4) yes
C6 H61 0.950 no
C7 C8 1.404(3) yes
C7 H71 0.950 no
C8 C12 1.521(4) yes
C9 C10 1.527(5) yes
C9 C11 1.511(5) yes
C9 H91 0.950 no
C10 H101 0.950 no
C10 H102 0.950 no
C10 H103 0.950 no
C11 H111 0.950 no
C11 H112 0.950 no
C11 H113 0.950 no
C12 C13 1.510(5) yes
C12 C14 1.511(5) yes
C12 H121 0.950 no
C13 H131 0.950 no
C13 H132 0.950 no
C13 H133 0.950 no
C14 H141 0.950 no
C14 H142 0.950 no
C14 H143 0.950 no
C15 C16 1.399(3) yes
C15 C20 1.415(3) yes
C16 C17 1.400(3) yes
C16 C21 1.520(3) yes
C17 C18 1.387(4) yes
C17 H171 0.950 no
C18 C19 1.371(4) yes
C18 H181 0.950 no
C19 C20 1.392(3) yes
C19 H191 0.950 no
C20 C24 1.522(3) yes
C21 C22 1.516(5) yes
C21 C23 1.523(5) yes
C21 H211 0.950 no
C22 H221 0.950 no
C22 H222 0.950 no
C22 H223 0.950 no
C23 H231 0.950 no
C23 H232 0.950 no
C23 H233 0.950 no
C24 C25 1.517(4) yes
C24 C26 1.525(4) yes
C24 H241 0.950 no
C25 H251 0.950 no
C25 H252 0.950 no
C25 H253 0.950 no
C26 H261 0.950 no
C26 H262 0.950 no
C26 H263 0.950 no
C27 C28 1.491(4) yes
C27 H271 0.950 no
C27 H272 0.950 no
C28 C29 1.479(4) yes
C28 H281 0.950 no
C28 H282 0.950 no
C30 C29 1.482(4) yes
C30 H301 0.950 no
C30 H302 0.950 no
C29 H291 0.950 no
C29 H292 0.950 no
C31 H311 0.950 no
C31 H312 0.950 no
C32 H321 0.950 no
C32 H322 0.950 no
C32 H323 0.950 no
C33 H331 0.950 no
C33 H332 0.950 no
C33 H333 0.950 no
C34 H341 0.950 no
C34 H342 0.950 no
C34 H343 0.950 no
C36 H3601 0.950 no
C36 H3602 0.950 no
C36 H3603 0.950 no
C361 H3611 0.950 no
C361 H3612 0.950 no
C361 H3613 0.950 no
C37 H3701 0.950 no
C37 H3702 0.950 no
C37 H3703 0.950 no
C371 H3711 0.950 no
C371 H3712 0.950 no
C371 H3713 0.950 no
C38 H3801 0.950 no
C38 H3802 0.950 no
C38 H3803 0.950 no
C381 H3811 0.950 no
C381 H3812 0.950 no
C381 H3813 0.950 no
C35 H351 0.950 no
C35 H352 0.950 no
C35 H351 0.950 no
C35 H352 0.950 no
